data_7708265
loop_
_publ_author_name
'Eder, Wolfgang'
'Himmelbauer, Daniel'
'St\"oger, Berthold'
'Veiros, Luis F.'
'Pignitter, Marc'
'Kirchner, Karl'

_publ_section_title
;
 Manganese and Iron PCP Pincer Complexes -- The Influence of Sterics on
 Structure and Reactivity
;
_journal_name_full 'Dalton Transactions'
_journal_paper_doi 10.1039/D1DT02407H
_journal_year 2021
_chemical_formula_sum 'C26 H43 Fe O2 P2'
_chemical_formula_weight 505.39
_space_group_crystal_system monoclinic
_space_group_IT_number 14
_space_group_name_Hall '-P 2yn'
_space_group_name_H-M_alt 'P 1 21/n 1'
_atom_sites_solution_hydrogens geom
_audit_creation_method SHELXL-2014/7
_audit_update_record
;
2021-07-16 deposited with the CCDC.	2021-09-06 downloaded from the CCDC.
;
_cell_angle_alpha 90
_cell_angle_beta 107.685(3)
_cell_angle_gamma 90
_cell_formula_units_Z 4
_cell_length_a 10.9522(13)
_cell_length_b 16.060(2)
_cell_length_c 15.927(2)
_cell_measurement_reflns_used 9968
_cell_measurement_temperature 100
_cell_measurement_theta_max 32.70
_cell_measurement_theta_min 2.33
_cell_volume 2669.0(6)
_computing_structure_refinement 'SHELXL-2014/7 (Sheldrick, 2014)'
_diffrn_ambient_temperature 100
_diffrn_measured_fraction_theta_full 1.000
_diffrn_measured_fraction_theta_max 0.994
_diffrn_measurement_device 'four-circle diffractometer'
_diffrn_measurement_device_type 'Bruker KAPPA APEX II CCD'
_diffrn_measurement_method '\w- and \f-scans'
_diffrn_radiation_monochromator graphite
_diffrn_radiation_type MoK\a
_diffrn_radiation_wavelength 0.71073
_diffrn_reflns_av_R_equivalents 0.0491
_diffrn_reflns_av_unetI/netI 0.0419
_diffrn_reflns_Laue_measured_fraction_full 1.000
_diffrn_reflns_Laue_measured_fraction_max 0.994
_diffrn_reflns_limit_h_max 16
_diffrn_reflns_limit_h_min -16
_diffrn_reflns_limit_k_max 24
_diffrn_reflns_limit_k_min -24
_diffrn_reflns_limit_l_max 24
_diffrn_reflns_limit_l_min -24
_diffrn_reflns_number 48387
_diffrn_reflns_point_group_measured_fraction_full 1.000
_diffrn_reflns_point_group_measured_fraction_max 0.994
_diffrn_reflns_theta_full 25.242
_diffrn_reflns_theta_max 32.786
_diffrn_reflns_theta_min 2.005
_exptl_absorpt_coefficient_mu 0.705
_exptl_absorpt_correction_T_max 0.495
_exptl_absorpt_correction_T_min 0.431
_exptl_absorpt_correction_type multi-scan
_exptl_absorpt_process_details SADABS
_exptl_crystal_colour green
_exptl_crystal_density_diffrn 1.258
_exptl_crystal_description block
_exptl_crystal_F_000 1084
_exptl_crystal_size_max 0.15
_exptl_crystal_size_mid 0.15
_exptl_crystal_size_min 0.13
_refine_diff_density_max 0.498
_refine_diff_density_min -0.313
_refine_diff_density_rms 0.067
_refine_ls_extinction_method none
_refine_ls_goodness_of_fit_ref 1.025
_refine_ls_hydrogen_treatment constr
_refine_ls_matrix_type full
_refine_ls_number_parameters 292
_refine_ls_number_reflns 9841
_refine_ls_number_restraints 0
_refine_ls_restrained_S_all 1.025
_refine_ls_R_factor_all 0.0520
_refine_ls_R_factor_gt 0.0324
_refine_ls_shift/su_max 0.002
_refine_ls_shift/su_mean 0.000
_refine_ls_structure_factor_coef Fsqd
_refine_ls_weighting_details 'w=1/[\s^2^(Fo^2^)+(0.0385P)^2^+0.2692P] where P=(Fo^2^+2Fc^2^)/3'
_refine_ls_weighting_scheme calc
_refine_ls_wR_factor_gt 0.0726
_refine_ls_wR_factor_ref 0.0792
_reflns_Friedel_coverage 0.000
_reflns_number_gt 7610
_reflns_number_total 9841
_reflns_threshold_expression 'I > 2\s(I)'
_cod_data_source_file d1dt02407h2.cif
_cod_data_source_block 5b
_cod_original_sg_symbol_H-M 'P 21/n'
_cod_database_code 7708265
_shelx_shelxl_version_number 2014/7
_shelx_space_group_comment
;
The symmetry employed for this shelxl refinement is uniquely defined
by the following loop, which should always be used as a source of
symmetry information in preference to the above space-group names.
They are only intended as comments.
;
_shelx_estimated_absorpt_t_min 0.902
_shelx_estimated_absorpt_t_max 0.914

loop_
_space_group_symop_operation_xyz
'x, y, z'
'-x+1/2, y+1/2, -z+1/2'
'-x, -y, -z'
'x-1/2, -y-1/2, z-1/2'

loop_
_atom_site_label
_atom_site_type_symbol
_atom_site_fract_x
_atom_site_fract_y
_atom_site_fract_z
_atom_site_U_iso_or_equiv
_atom_site_adp_type
_atom_site_occupancy
_atom_site_site_symmetry_order
_atom_site_calc_flag
_atom_site_refinement_flags_posn
_atom_site_refinement_flags_adp
_atom_site_refinement_flags_occupancy
_atom_site_disorder_assembly
_atom_site_disorder_group
Fe1 Fe 0.47843(2) 0.73903(2) 0.44542(2) 0.01007(4) Uani 1 1 d . . . . .
P1 P 0.61990(3) 0.81566(2) 0.39975(2) 0.01119(6) Uani 1 1 d . . . . .
P2 P 0.29045(3) 0.67108(2) 0.42375(2) 0.01219(6) Uani 1 1 d . . . . .
O1 O 0.42422(9) 0.86169(6) 0.56597(6) 0.02224(19) Uani 1 1 d . . . . .
O2 O 0.65344(9) 0.62608(6) 0.57067(7) 0.0248(2) Uani 1 1 d . . . . .
C1 C 0.49952(11) 0.65796(7) 0.35398(8) 0.0138(2) Uani 1 1 d . . . . .
C2 C 0.59875(11) 0.66660(7) 0.31467(8) 0.0156(2) Uani 1 1 d . . . . .
C3 C 0.61215(12) 0.60978(8) 0.25136(9) 0.0204(2) Uani 1 1 d . . . . .
H3 H 0.6784 0.6173 0.2250 0.025 Uiso 1 1 calc R U . . .
C4 C 0.52950(13) 0.54256(8) 0.22690(9) 0.0225(3) Uani 1 1 d . . . . .
H4 H 0.5382 0.5047 0.1832 0.027 Uiso 1 1 calc R U . . .
C5 C 0.43378(12) 0.53080(8) 0.26657(9) 0.0209(3) Uani 1 1 d . . . . .
H5 H 0.3776 0.4845 0.2503 0.025 Uiso 1 1 calc R U . . .
C6 C 0.42001(11) 0.58667(7) 0.32999(8) 0.0161(2) Uani 1 1 d . . . . .
C7 C 0.69298(12) 0.73736(8) 0.34524(9) 0.0178(2) Uani 1 1 d . . . . .
H7A H 0.7130 0.7626 0.2942 0.021 Uiso 1 1 calc R U . . .
H7AB H 0.7737 0.7164 0.3870 0.021 Uiso 1 1 calc R U . . .
C8 C 0.32146(12) 0.57141(7) 0.37747(9) 0.0192(2) Uani 1 1 d . . . . .
H8A H 0.3542 0.5301 0.4252 0.023 Uiso 1 1 calc R U . . .
H8AB H 0.2413 0.5495 0.3358 0.023 Uiso 1 1 calc R U . . .
C9 C 0.54553(11) 0.89412(7) 0.30993(8) 0.0150(2) Uani 1 1 d . . . . .
C10 C 0.46635(13) 0.84489(9) 0.22879(9) 0.0240(3) Uani 1 1 d . . . . .
H10A H 0.4209 0.8838 0.1824 0.036 Uiso 1 1 calc R U . . .
H10B H 0.4041 0.8097 0.2451 0.036 Uiso 1 1 calc R U . . .
H10C H 0.5236 0.8098 0.2071 0.036 Uiso 1 1 calc R U . . .
C11 C 0.45386(12) 0.95056(8) 0.34046(9) 0.0195(2) Uani 1 1 d . . . . .
H11A H 0.4107 0.9889 0.2928 0.029 Uiso 1 1 calc R U . . .
H11B H 0.5026 0.9825 0.3922 0.029 Uiso 1 1 calc R U . . .
H11C H 0.3898 0.9162 0.3559 0.029 Uiso 1 1 calc R U . . .
C12 C 0.64138(12) 0.94844(8) 0.28147(9) 0.0226(3) Uani 1 1 d . . . . .
H12A H 0.7059 0.9128 0.2683 0.034 Uiso 1 1 calc R U . . .
H12B H 0.6836 0.9869 0.3292 0.034 Uiso 1 1 calc R U . . .
H12C H 0.5958 0.9802 0.2287 0.034 Uiso 1 1 calc R U . . .
C13 C 0.76200(11) 0.86475(7) 0.48465(8) 0.0146(2) Uani 1 1 d . . . . .
C14 C 0.87580(12) 0.88315(9) 0.44990(9) 0.0231(3) Uani 1 1 d . . . . .
H14A H 0.8976 0.8328 0.4227 0.035 Uiso 1 1 calc R U . . .
H14B H 0.9499 0.9006 0.4989 0.035 Uiso 1 1 calc R U . . .
H14C H 0.8525 0.9278 0.4060 0.035 Uiso 1 1 calc R U . . .
C15 C 0.80905(12) 0.80237(8) 0.56111(9) 0.0201(2) Uani 1 1 d . . . . .
H15A H 0.8307 0.7495 0.5385 0.030 Uiso 1 1 calc R U . . .
H15B H 0.7412 0.7931 0.5884 0.030 Uiso 1 1 calc R U . . .
H15C H 0.8851 0.8248 0.6051 0.030 Uiso 1 1 calc R U . . .
C16 C 0.72157(12) 0.94491(8) 0.52175(9) 0.0209(3) Uani 1 1 d . . . . .
H16A H 0.7023 0.9882 0.4763 0.031 Uiso 1 1 calc R U . . .
H16B H 0.7915 0.9637 0.5728 0.031 Uiso 1 1 calc R U . . .
H16C H 0.6452 0.9339 0.5398 0.031 Uiso 1 1 calc R U . . .
C17 C 0.14924(11) 0.71710(8) 0.33570(8) 0.0167(2) Uani 1 1 d . . . . .
C18 C 0.17728(12) 0.70793(10) 0.24725(9) 0.0250(3) Uani 1 1 d . . . . .
H18A H 0.1692 0.6493 0.2293 0.038 Uiso 1 1 calc R U . . .
H18B H 0.2646 0.7272 0.2537 0.038 Uiso 1 1 calc R U . . .
H18C H 0.1160 0.7414 0.2023 0.038 Uiso 1 1 calc R U . . .
C19 C 0.01947(12) 0.67470(9) 0.32477(10) 0.0240(3) Uani 1 1 d . . . . .
H19A H -0.0455 0.6988 0.2740 0.036 Uiso 1 1 calc R U . . .
H19B H -0.0058 0.6834 0.3781 0.036 Uiso 1 1 calc R U . . .
H19C H 0.0270 0.6149 0.3152 0.036 Uiso 1 1 calc R U . . .
C20 C 0.13912(12) 0.81040(8) 0.35444(10) 0.0244(3) Uani 1 1 d . . . . .
H20A H 0.2172 0.8389 0.3523 0.037 Uiso 1 1 calc R U . . .
H20B H 0.1288 0.8175 0.4130 0.037 Uiso 1 1 calc R U . . .
H20C H 0.0649 0.8343 0.3099 0.037 Uiso 1 1 calc R U . . .
C21 C 0.23793(12) 0.63972(8) 0.52217(8) 0.0199(2) Uani 1 1 d . . . . .
C22 C 0.35921(14) 0.61676(10) 0.59744(10) 0.0303(3) Uani 1 1 d . . . . .
H22A H 0.4065 0.5732 0.5774 0.045 Uiso 1 1 calc R U . . .
H22B H 0.3347 0.5963 0.6480 0.045 Uiso 1 1 calc R U . . .
H22C H 0.4136 0.6661 0.6149 0.045 Uiso 1 1 calc R U . . .
C23 C 0.14981(14) 0.56260(9) 0.50473(10) 0.0287(3) Uani 1 1 d . . . . .
H23A H 0.0705 0.5751 0.4577 0.043 Uiso 1 1 calc R U . . .
H23B H 0.1293 0.5479 0.5586 0.043 Uiso 1 1 calc R U . . .
H23C H 0.1936 0.5158 0.4868 0.043 Uiso 1 1 calc R U . . .
C24 C 0.17260(14) 0.71234(10) 0.55408(10) 0.0280(3) Uani 1 1 d . . . . .
H24A H 0.2274 0.7618 0.5625 0.042 Uiso 1 1 calc R U . . .
H24B H 0.1586 0.6974 0.6101 0.042 Uiso 1 1 calc R U . . .
H24C H 0.0900 0.7242 0.5101 0.042 Uiso 1 1 calc R U . . .
C25 C 0.44591(11) 0.81493(7) 0.51737(8) 0.0147(2) Uani 1 1 d . . . . .
C26 C 0.58438(11) 0.67267(7) 0.52472(8) 0.0156(2) Uani 1 1 d . . . . .

loop_
_atom_site_aniso_label
_atom_site_aniso_U_11
_atom_site_aniso_U_22
_atom_site_aniso_U_33
_atom_site_aniso_U_23
_atom_site_aniso_U_13
_atom_site_aniso_U_12
Fe1 0.00932(7) 0.00981(7) 0.01102(7) -0.00017(5) 0.00299(6) 0.00065(5)
P1 0.00970(13) 0.01230(13) 0.01209(13) 0.00018(10) 0.00407(10) 0.00067(10)
P2 0.01063(13) 0.01177(13) 0.01378(13) 0.00099(10) 0.00314(10) -0.00052(10)
O1 0.0256(5) 0.0199(4) 0.0239(5) -0.0046(4) 0.0115(4) 0.0002(4)
O2 0.0209(4) 0.0175(4) 0.0298(5) 0.0067(4) -0.0016(4) 0.0009(3)
C1 0.0132(5) 0.0122(5) 0.0145(5) -0.0013(4) 0.0020(4) 0.0035(4)
C2 0.0139(5) 0.0163(5) 0.0159(5) -0.0014(4) 0.0037(4) 0.0046(4)
C3 0.0202(6) 0.0222(6) 0.0196(6) -0.0030(5) 0.0071(5) 0.0083(5)
C4 0.0240(6) 0.0209(6) 0.0198(6) -0.0074(5) 0.0025(5) 0.0092(5)
C5 0.0195(6) 0.0155(5) 0.0234(6) -0.0062(5) -0.0001(5) 0.0042(4)
C6 0.0138(5) 0.0132(5) 0.0192(6) -0.0024(4) 0.0019(4) 0.0034(4)
C7 0.0156(5) 0.0195(5) 0.0213(6) -0.0023(4) 0.0099(5) 0.0026(4)
C8 0.0181(6) 0.0115(5) 0.0271(7) -0.0037(4) 0.0056(5) -0.0028(4)
C9 0.0145(5) 0.0166(5) 0.0131(5) 0.0034(4) 0.0029(4) -0.0011(4)
C10 0.0276(7) 0.0259(6) 0.0140(6) 0.0026(5) -0.0005(5) -0.0037(5)
C11 0.0159(6) 0.0182(6) 0.0239(6) 0.0054(5) 0.0052(5) 0.0039(4)
C12 0.0212(6) 0.0252(6) 0.0226(6) 0.0078(5) 0.0083(5) -0.0021(5)
C13 0.0109(5) 0.0160(5) 0.0160(5) 0.0010(4) 0.0027(4) -0.0010(4)
C14 0.0129(5) 0.0295(7) 0.0266(7) 0.0029(5) 0.0057(5) -0.0039(5)
C15 0.0149(6) 0.0231(6) 0.0180(6) 0.0041(5) -0.0014(5) -0.0027(5)
C16 0.0182(6) 0.0195(6) 0.0228(6) -0.0052(5) 0.0027(5) -0.0021(5)
C17 0.0101(5) 0.0204(6) 0.0181(6) 0.0029(4) 0.0021(4) 0.0000(4)
C18 0.0154(6) 0.0402(8) 0.0174(6) 0.0064(5) 0.0017(5) 0.0005(5)
C19 0.0114(5) 0.0304(7) 0.0280(7) 0.0027(5) 0.0028(5) -0.0027(5)
C20 0.0147(6) 0.0200(6) 0.0369(8) 0.0085(5) 0.0055(5) 0.0034(5)
C21 0.0179(6) 0.0244(6) 0.0185(6) 0.0054(5) 0.0070(5) -0.0037(5)
C22 0.0257(7) 0.0425(9) 0.0208(7) 0.0151(6) 0.0043(6) -0.0047(6)
C23 0.0253(7) 0.0287(7) 0.0336(8) 0.0102(6) 0.0110(6) -0.0073(6)
C24 0.0281(7) 0.0367(8) 0.0247(7) -0.0008(6) 0.0162(6) -0.0057(6)
C25 0.0129(5) 0.0149(5) 0.0160(5) 0.0023(4) 0.0041(4) -0.0021(4)
C26 0.0151(5) 0.0134(5) 0.0176(5) -0.0010(4) 0.0037(4) -0.0017(4)

loop_
_atom_type_symbol
_atom_type_description
_atom_type_scat_dispersion_real
_atom_type_scat_dispersion_imag
_atom_type_scat_source
C C 0.0033 0.0016 'International Tables Vol C Tables 4.2.6.8 and 6.1.1.4'
H H 0.0000 0.0000 'International Tables Vol C Tables 4.2.6.8 and 6.1.1.4'
Fe Fe 0.3463 0.8444 'International Tables Vol C Tables 4.2.6.8 and 6.1.1.4'
O O 0.0106 0.0060 'International Tables Vol C Tables 4.2.6.8 and 6.1.1.4'
P P 0.1023 0.0942 'International Tables Vol C Tables 4.2.6.8 and 6.1.1.4'

loop_
_geom_angle_atom_site_label_1
_geom_angle_atom_site_label_2
_geom_angle_atom_site_label_3
_geom_angle
_geom_angle_site_symmetry_1
_geom_angle_site_symmetry_3
_geom_angle_publ_flag
C25 Fe1 C26 99.64(5) . . ?
C25 Fe1 C1 174.01(5) . . ?
C26 Fe1 C1 86.16(5) . . ?
C25 Fe1 P2 94.46(4) . . ?
C26 Fe1 P2 100.71(4) . . ?
C1 Fe1 P2 82.93(3) . . ?
C25 Fe1 P1 97.17(4) . . ?
C26 Fe1 P1 100.98(4) . . ?
C1 Fe1 P1 83.07(4) . . ?
P2 Fe1 P1 153.238(14) . . ?
C7 P1 C9 104.28(6) . . ?
C7 P1 C13 103.88(6) . . ?
C9 P1 C13 109.48(5) . . ?
C7 P1 Fe1 102.58(4) . . ?
C9 P1 Fe1 115.14(4) . . ?
C13 P1 Fe1 119.37(4) . . ?
C8 P2 C17 104.59(6) . . ?
C8 P2 C21 103.89(6) . . ?
C17 P2 C21 109.36(6) . . ?
C8 P2 Fe1 102.18(4) . . ?
C17 P2 Fe1 115.17(4) . . ?
C21 P2 Fe1 119.54(4) . . ?
C2 C1 C6 116.78(10) . . ?
C2 C1 Fe1 121.81(8) . . ?
C6 C1 Fe1 121.30(9) . . ?
C3 C2 C1 121.12(11) . . ?
C3 C2 C7 120.72(11) . . ?
C1 C2 C7 118.13(10) . . ?
C4 C3 C2 120.49(12) . . ?
C4 C3 H3 119.8 . . ?
C2 C3 H3 119.8 . . ?
C3 C4 C5 119.72(12) . . ?
C3 C4 H4 120.1 . . ?
C5 C4 H4 120.1 . . ?
C4 C5 C6 120.28(12) . . ?
C4 C5 H5 119.9 . . ?
C6 C5 H5 119.9 . . ?
C5 C6 C1 121.49(11) . . ?
C5 C6 C8 120.56(11) . . ?
C1 C6 C8 117.93(10) . . ?
C2 C7 P1 108.22(8) . . ?
C2 C7 H7A 110.1 . . ?
P1 C7 H7A 110.1 . . ?
C2 C7 H7AB 110.1 . . ?
P1 C7 H7AB 110.1 . . ?
H7A C7 H7AB 108.4 . . ?
C6 C8 P2 107.83(8) . . ?
C6 C8 H8A 110.1 . . ?
P2 C8 H8A 110.1 . . ?
C6 C8 H8AB 110.1 . . ?
P2 C8 H8AB 110.1 . . ?
H8A C8 H8AB 108.5 . . ?
C12 C9 C11 109.22(10) . . ?
C12 C9 C10 107.79(10) . . ?
C11 C9 C10 108.25(10) . . ?
C12 C9 P1 115.16(8) . . ?
C11 C9 P1 109.00(8) . . ?
C10 C9 P1 107.20(8) . . ?
C9 C10 H10A 109.5 . . ?
C9 C10 H10B 109.5 . . ?
H10A C10 H10B 109.5 . . ?
C9 C10 H10C 109.5 . . ?
H10A C10 H10C 109.5 . . ?
H10B C10 H10C 109.5 . . ?
C9 C11 H11A 109.5 . . ?
C9 C11 H11B 109.5 . . ?
H11A C11 H11B 109.5 . . ?
C9 C11 H11C 109.5 . . ?
H11A C11 H11C 109.5 . . ?
H11B C11 H11C 109.5 . . ?
C9 C12 H12A 109.5 . . ?
C9 C12 H12B 109.5 . . ?
H12A C12 H12B 109.5 . . ?
C9 C12 H12C 109.5 . . ?
H12A C12 H12C 109.5 . . ?
H12B C12 H12C 109.5 . . ?
C16 C13 C14 109.69(10) . . ?
C16 C13 C15 107.90(10) . . ?
C14 C13 C15 107.25(10) . . ?
C16 C13 P1 110.65(8) . . ?
C14 C13 P1 113.74(9) . . ?
C15 C13 P1 107.36(8) . . ?
C13 C14 H14A 109.5 . . ?
C13 C14 H14B 109.5 . . ?
H14A C14 H14B 109.5 . . ?
C13 C14 H14C 109.5 . . ?
H14A C14 H14C 109.5 . . ?
H14B C14 H14C 109.5 . . ?
C13 C15 H15A 109.5 . . ?
C13 C15 H15B 109.5 . . ?
H15A C15 H15B 109.5 . . ?
C13 C15 H15C 109.5 . . ?
H15A C15 H15C 109.5 . . ?
H15B C15 H15C 109.5 . . ?
C13 C16 H16A 109.5 . . ?
C13 C16 H16B 109.5 . . ?
H16A C16 H16B 109.5 . . ?
C13 C16 H16C 109.5 . . ?
H16A C16 H16C 109.5 . . ?
H16B C16 H16C 109.5 . . ?
C18 C17 C19 106.79(11) . . ?
C18 C17 C20 108.50(11) . . ?
C19 C17 C20 109.55(10) . . ?
C18 C17 P2 107.20(8) . . ?
C19 C17 P2 115.46(9) . . ?
C20 C17 P2 109.10(9) . . ?
C17 C18 H18A 109.5 . . ?
C17 C18 H18B 109.5 . . ?
H18A C18 H18B 109.5 . . ?
C17 C18 H18C 109.5 . . ?
H18A C18 H18C 109.5 . . ?
H18B C18 H18C 109.5 . . ?
C17 C19 H19A 109.5 . . ?
C17 C19 H19B 109.5 . . ?
H19A C19 H19B 109.5 . . ?
C17 C19 H19C 109.5 . . ?
H19A C19 H19C 109.5 . . ?
H19B C19 H19C 109.5 . . ?
C17 C20 H20A 109.5 . . ?
C17 C20 H20B 109.5 . . ?
H20A C20 H20B 109.5 . . ?
C17 C20 H20C 109.5 . . ?
H20A C20 H20C 109.5 . . ?
H20B C20 H20C 109.5 . . ?
C24 C21 C22 107.65(12) . . ?
C24 C21 C23 109.93(11) . . ?
C22 C21 C23 107.01(11) . . ?
C24 C21 P2 111.20(9) . . ?
C22 C21 P2 107.52(9) . . ?
C23 C21 P2 113.27(10) . . ?
C21 C22 H22A 109.5 . . ?
C21 C22 H22B 109.5 . . ?
H22A C22 H22B 109.5 . . ?
C21 C22 H22C 109.5 . . ?
H22A C22 H22C 109.5 . . ?
H22B C22 H22C 109.5 . . ?
C21 C23 H23A 109.5 . . ?
C21 C23 H23B 109.5 . . ?
H23A C23 H23B 109.5 . . ?
C21 C23 H23C 109.5 . . ?
H23A C23 H23C 109.5 . . ?
H23B C23 H23C 109.5 . . ?
C21 C24 H24A 109.5 . . ?
C21 C24 H24B 109.5 . . ?
H24A C24 H24B 109.5 . . ?
C21 C24 H24C 109.5 . . ?
H24A C24 H24C 109.5 . . ?
H24B C24 H24C 109.5 . . ?
O1 C25 Fe1 177.44(10) . . ?
O2 C26 Fe1 174.79(11) . . ?

loop_
_geom_bond_atom_site_label_1
_geom_bond_atom_site_label_2
_geom_bond_distance
_geom_bond_site_symmetry_2
_geom_bond_publ_flag
Fe1 C25 1.7814(12) . ?
Fe1 C26 1.7853(12) . ?
Fe1 C1 2.0185(11) . ?
Fe1 P2 2.2621(4) . ?
Fe1 P1 2.2647(4) . ?
P1 C7 1.8433(12) . ?
P1 C9 1.8947(12) . ?
P1 C13 1.8957(12) . ?
P2 C8 1.8365(12) . ?
P2 C17 1.8938(12) . ?
P2 C21 1.8946(13) . ?
O1 C25 1.1538(15) . ?
O2 C26 1.1537(15) . ?
C1 C2 1.4162(17) . ?
C1 C6 1.4188(16) . ?
C2 C3 1.4003(16) . ?
C2 C7 1.5127(17) . ?
C3 C4 1.3865(19) . ?
C3 H3 0.9500 . ?
C4 C5 1.391(2) . ?
C4 H4 0.9500 . ?
C5 C6 1.3931(17) . ?
C5 H5 0.9500 . ?
C6 C8 1.5142(18) . ?
C7 H7A 0.9900 . ?
C7 H7AB 0.9900 . ?
C8 H8A 0.9900 . ?
C8 H8AB 0.9900 . ?
C9 C12 1.5354(17) . ?
C9 C11 1.5371(17) . ?
C9 C10 1.5383(17) . ?
C10 H10A 0.9800 . ?
C10 H10B 0.9800 . ?
C10 H10C 0.9800 . ?
C11 H11A 0.9800 . ?
C11 H11B 0.9800 . ?
C11 H11C 0.9800 . ?
C12 H12A 0.9800 . ?
C12 H12B 0.9800 . ?
C12 H12C 0.9800 . ?
C13 C16 1.5366(17) . ?
C13 C14 1.5382(17) . ?
C13 C15 1.5398(17) . ?
C14 H14A 0.9800 . ?
C14 H14B 0.9800 . ?
C14 H14C 0.9800 . ?
C15 H15A 0.9800 . ?
C15 H15B 0.9800 . ?
C15 H15C 0.9800 . ?
C16 H16A 0.9800 . ?
C16 H16B 0.9800 . ?
C16 H16C 0.9800 . ?
C17 C18 1.5373(18) . ?
C17 C19 1.5374(17) . ?
C17 C20 1.5385(18) . ?
C18 H18A 0.9800 . ?
C18 H18B 0.9800 . ?
C18 H18C 0.9800 . ?
C19 H19A 0.9800 . ?
C19 H19B 0.9800 . ?
C19 H19C 0.9800 . ?
C20 H20A 0.9800 . ?
C20 H20B 0.9800 . ?
C20 H20C 0.9800 . ?
C21 C24 1.533(2) . ?
C21 C22 1.5395(19) . ?
C21 C23 1.5426(18) . ?
C22 H22A 0.9800 . ?
C22 H22B 0.9800 . ?
C22 H22C 0.9800 . ?
C23 H23A 0.9800 . ?
C23 H23B 0.9800 . ?
C23 H23C 0.9800 . ?
C24 H24A 0.9800 . ?
C24 H24B 0.9800 . ?
C24 H24C 0.9800 . ?
